data_4514557
loop_
_publ_author_name
'Hu, Shimin'
'Zeng, Jiajie'
'Zhu, Xiangyu'
'Guo, Jingjing'
'Chen, Shuming'
'Zhao, Zujin'
'Tang, Ben Zhong'

_publ_section_title
;
 Universal Bipolar Host Materials for Blue, Green, and Red Phosphorescent
 OLEDs with Excellent Efficiencies and Small-Efficiency Roll-Off.
;
_journal_issue 30
_journal_name_full 'ACS applied materials &amp; interfaces'
_journal_page_first 27134
_journal_page_last 27144
_journal_paper_doi 10.1021/acsami.9b06995
_journal_volume 11
_journal_year 2019
_chemical_formula_moiety 'C35 H25 N3'
_chemical_formula_sum 'C35 H25 N3'
_chemical_formula_weight 487.58
_space_group_crystal_system monoclinic
_space_group_IT_number 14
_space_group_name_Hall '-P 2yn'
_space_group_name_H-M_alt 'P 1 21/n 1'
_symmetry_space_group_name_Hall '-P 2yn'
_symmetry_space_group_name_H-M 'P 1 21/n 1'
_atom_sites_solution_hydrogens geom
_atom_sites_solution_primary dual
_audit_creation_date 2018-09-07
_audit_creation_method
;
Olex2 1.2
(compiled 2018.05.29 svn.r3508 for OlexSys, GUI svn.r5506)
;
_cell_angle_alpha 90
_cell_angle_beta 91.8680(10)
_cell_angle_gamma 90
_cell_formula_units_Z 4
_cell_length_a 11.37560(10)
_cell_length_b 10.2107(2)
_cell_length_c 20.8874(3)
_cell_measurement_reflns_used 8601
_cell_measurement_temperature 100.2(7)
_cell_measurement_theta_max 73.4430
_cell_measurement_theta_min 4.2540
_cell_volume 2424.84(6)
_computing_cell_refinement 'CrysAlisPro 1.171.39.44a (Rigaku OD, 2018)'
_computing_data_collection 'CrysAlisPro 1.171.39.44a (Rigaku OD, 2018)'
_computing_data_reduction 'CrysAlisPro 1.171.39.44a (Rigaku OD, 2018)'
_computing_molecular_graphics 'Olex2 (Dolomanov et al., 2009)'
_computing_publication_material 'Olex2 (Dolomanov et al., 2009)'
_computing_structure_refinement 'ShelXL (Sheldrick, 2015)'
_computing_structure_solution 'ShelXT (Sheldrick, 2015)'
_diffrn_ambient_environment N~2~
_diffrn_ambient_temperature 100.2(7)
_diffrn_detector 'CCD plate'
_diffrn_measured_fraction_theta_full 0.995
_diffrn_measured_fraction_theta_max 0.995
_diffrn_measurement_details
;
List of Runs (angles in degrees, time in seconds):

  # Type    Start    End  Width  t~exp~   \w     \q     \k     \f   Frames
--------------------------------------------------------------------------
  1  \w    -42.00  13.00   0.50    0.50    --    0.00 -57.00-120.00  110
  2  \w     37.00  87.00   0.50    0.50    --    0.00  72.00-120.00  100
  3  \w     -1.00  25.00   0.50    0.50    --    5.00  19.00  60.00   52
  4  \w     31.00  77.00   0.50    0.50    --    5.00  19.00  60.00   92
  5  \w   -112.00 -81.00   0.50    0.50    --  -98.80  72.00 -60.00   62
  6  \w   -104.00 -10.00   0.50    0.50    --  -98.80  72.00  30.00  188
  7  \w   -173.00-110.00   0.50    0.50    --  -98.80 -19.00 -90.00  126
  8  \w   -188.00-109.00   0.50    0.50    --  -98.80 -38.00   0.00  158
  9  \w   -123.00 -92.00   0.50    0.50    --  -98.80 -38.00-150.00   62
 10  \w   -188.00-112.00   0.50    0.50    --  -98.80 -19.00-120.00  152
 11  \w    -97.00 -57.00   0.50    0.50    --  -98.80  57.00 -30.00   80
 12  \w    -53.00  -9.00   0.50    0.50    --  -98.80  57.00 -30.00   88
 13  \w   -113.00 -14.00   0.50    0.50    --  -98.80  72.00 -30.00  198
 14  \w    -92.00 -66.00   0.50    0.50    --  -98.80  72.00  60.00   52
 15  \w    -93.00 -58.00   0.50    0.50    --  -98.80  72.00   0.00   70
 16  \w    -52.00 -27.00   0.50    0.50    --  -98.80  72.00-180.00   50
;
_diffrn_measurement_device 'four-circle diffractometer'
_diffrn_measurement_device_type 'XtaLAB AFC12 (RCD3): Kappa single'
_diffrn_measurement_method '\w scans'
_diffrn_orient_matrix_type 'CrysAlisPro convention (1999,Acta A55,543-557)'
_diffrn_orient_matrix_UB_11 0.0859470000
_diffrn_orient_matrix_UB_12 0.0940336000
_diffrn_orient_matrix_UB_13 -0.0320358000
_diffrn_orient_matrix_UB_21 0.0837867000
_diffrn_orient_matrix_UB_22 -0.1152479000
_diffrn_orient_matrix_UB_23 -0.0121000000
_diffrn_orient_matrix_UB_31 -0.0627065000
_diffrn_orient_matrix_UB_32 -0.0250604000
_diffrn_orient_matrix_UB_33 -0.0654390000
_diffrn_radiation_monochromator mirror
_diffrn_radiation_probe x-ray
_diffrn_radiation_type CuK\a
_diffrn_radiation_wavelength 1.54184
_diffrn_reflns_av_R_equivalents 0.0222
_diffrn_reflns_av_unetI/netI 0.0270
_diffrn_reflns_Laue_measured_fraction_full 0.995
_diffrn_reflns_Laue_measured_fraction_max 0.995
_diffrn_reflns_limit_h_max 13
_diffrn_reflns_limit_h_min -13
_diffrn_reflns_limit_k_max 11
_diffrn_reflns_limit_k_min -12
_diffrn_reflns_limit_l_max 21
_diffrn_reflns_limit_l_min -24
_diffrn_reflns_number 12326
_diffrn_reflns_point_group_measured_fraction_full 0.995
_diffrn_reflns_point_group_measured_fraction_max 0.995
_diffrn_reflns_theta_full 67.073
_diffrn_reflns_theta_max 67.073
_diffrn_reflns_theta_min 4.235
_diffrn_source 'Rotating-anode X-ray tube (dual wavelength)'
_diffrn_source_type 'Rigaku (Cu) X-ray DW Source'
_exptl_absorpt_coefficient_mu 0.607
_exptl_absorpt_correction_T_max 1.00000
_exptl_absorpt_correction_T_min 0.74293
_exptl_absorpt_correction_type multi-scan
_exptl_absorpt_process_details
;
CrysAlisPro 1.171.39.44a (Rigaku Oxford Diffraction, 2018)
Empirical absorption correction using spherical harmonics,
 implemented in SCALE3 ABSPACK scaling algorithm.
;
_exptl_crystal_density_diffrn 1.336
_exptl_crystal_description block
_exptl_crystal_F_000 1024
_exptl_crystal_size_max 0.1
_exptl_crystal_size_mid 0.09
_exptl_crystal_size_min 0.08
_refine_diff_density_max 0.192
_refine_diff_density_min -0.271
_refine_diff_density_rms 0.045
_refine_ls_extinction_method none
_refine_ls_goodness_of_fit_ref 1.036
_refine_ls_hydrogen_treatment constr
_refine_ls_matrix_type full
_refine_ls_number_parameters 344
_refine_ls_number_reflns 4315
_refine_ls_number_restraints 0
_refine_ls_restrained_S_all 1.036
_refine_ls_R_factor_all 0.0386
_refine_ls_R_factor_gt 0.0358
_refine_ls_shift/su_max 0.001
_refine_ls_shift/su_mean 0.000
_refine_ls_structure_factor_coef Fsqd
_refine_ls_weighting_details 'w=1/[\s^2^(Fo^2^)+(0.0444P)^2^+0.8539P] where P=(Fo^2^+2Fc^2^)/3'
_refine_ls_weighting_scheme calc
_refine_ls_wR_factor_gt 0.0890
_refine_ls_wR_factor_ref 0.0910
_reflns_Friedel_coverage 0.000
_reflns_number_gt 3986
_reflns_number_total 4315
_reflns_threshold_expression 'I > 2\s(I)'
_cod_data_source_file am9b06995_si_003.cif
_cod_data_source_block 1
_cod_database_code 4514557
_shelx_shelxl_version_number 2018/3
_shelx_space_group_comment
;
The symmetry employed for this shelxl refinement is uniquely defined
by the following loop, which should always be used as a source of
symmetry information in preference to the above space-group names.
They are only intended as comments.
;
_reflns_odcompleteness_completeness 99.28
_reflns_odcompleteness_iscentric 1
_reflns_odcompleteness_theta 66.97
_olex2_refinement_description
;
1. Fixed Uiso
 At 1.2 times of:
  All C(H) groups
 At 1.5 times of:
  All C(H,H,H) groups
2.a Aromatic/amide H refined with riding coordinates:
 C009(H009), C00A(H00A), C00B(H00B), C00D(H00D), C00G(H00G), C00I(H00I),
 C00J(H00J), C00L(H00L), C00O(H00O), C00P(H00P), C00Q(H00Q), C00R(H00R),
 C00S(H00S), C00T(H00T), C00U(H00U), C00V(H00V), C00W(H00W), C00X(H00X),
 C00Y(H00Y), C00Z(H00Z), C010(H010), C012(H012)
2.b Idealised Me refined as rotating group:
 C011(H01A,H01B,H01C)
;
_olex2_submission_special_instructions 'No special instructions were received'
_oxdiff_exptl_absorpt_empirical_details
;
Empirical correction (ABSPACK) includes:
- Absorption correction using spherical harmonics
- Frame scaling
;
_oxdiff_exptl_absorpt_empirical_full_max 1.318
_oxdiff_exptl_absorpt_empirical_full_min 0.635

loop_
_space_group_symop_operation_xyz
'x, y, z'
'-x+1/2, y+1/2, -z+1/2'
'-x, -y, -z'
'x-1/2, -y-1/2, z-1/2'

loop_
_atom_site_label
_atom_site_type_symbol
_atom_site_fract_x
_atom_site_fract_y
_atom_site_fract_z
_atom_site_U_iso_or_equiv
_atom_site_adp_type
_atom_site_occupancy
_atom_site_site_symmetry_order
_atom_site_calc_flag
_atom_site_refinement_flags_posn
N001 N 0.44423(8) 0.70290(10) 0.37377(5) 0.0203(2) Uani 1 1 d .
N002 N -0.15079(9) -0.14013(10) 0.23374(5) 0.0235(2) Uani 1 1 d .
N003 N 0.19094(10) -0.24548(11) 0.56169(5) 0.0303(3) Uani 1 1 d .
C004 C 0.37562(10) 0.58648(12) 0.37606(6) 0.0195(2) Uani 1 1 d .
C005 C -0.05690(10) 0.03095(12) 0.29782(5) 0.0188(2) Uani 1 1 d .
C006 C 0.18329(10) 0.22645(12) 0.38315(6) 0.0194(2) Uani 1 1 d .
C007 C 0.22417(10) -0.08513(11) 0.47891(6) 0.0198(2) Uani 1 1 d .
C008 C 0.60764(10) 0.83350(12) 0.37600(6) 0.0214(3) Uani 1 1 d .
C009 C 0.42828(10) 0.46760(12) 0.36230(6) 0.0201(3) Uani 1 1 d .
H009 H 0.506586 0.464742 0.350896 0.024 Uiso 1 1 calc R
C00A C 0.22743(10) 0.13308(12) 0.42624(6) 0.0198(3) Uani 1 1 d .
H00A H 0.292749 0.153514 0.452266 0.024 Uiso 1 1 calc R
C00B C 0.08042(10) -0.02083(12) 0.39041(6) 0.0193(2) Uani 1 1 d .
H00B H 0.044645 -0.102361 0.393625 0.023 Uiso 1 1 calc R
C00C C 0.03761(10) 0.06862(12) 0.34487(6) 0.0192(2) Uani 1 1 d .
C00D C 0.08817(10) 0.19350(12) 0.34256(6) 0.0198(2) Uani 1 1 d .
H00D H 0.057976 0.255104 0.313643 0.024 Uiso 1 1 calc R
C00E C 0.18987(10) 0.47566(12) 0.39236(6) 0.0200(3) Uani 1 1 d .
C00F C 0.24426(10) 0.35530(12) 0.37997(5) 0.0195(3) Uani 1 1 d .
C00G C -0.22638(10) -0.04994(12) 0.21071(6) 0.0226(3) Uani 1 1 d .
H00G H -0.285124 -0.076817 0.181611 0.027 Uiso 1 1 calc R
C00H C 0.17605(10) 0.00993(12) 0.43124(6) 0.0193(2) Uani 1 1 d .
C00I C 0.36350(10) 0.35362(12) 0.36567(6) 0.0204(3) Uani 1 1 d .
H00I H 0.400031 0.273807 0.358249 0.024 Uiso 1 1 calc R
C00J C 0.31291(10) 0.84763(12) 0.30443(6) 0.0212(3) Uani 1 1 d .
H00J H 0.248767 0.791106 0.303149 0.025 Uiso 1 1 calc R
C00K C 0.41655(10) 0.81569(12) 0.33828(6) 0.0199(3) Uani 1 1 d .
C00L C 0.25784(10) 0.58979(12) 0.39159(6) 0.0202(3) Uani 1 1 d .
H00L H 0.223486 0.669496 0.401674 0.024 Uiso 1 1 calc R
C00M C 0.51523(10) 0.89938(12) 0.33948(6) 0.0214(3) Uani 1 1 d .
C00N C 0.56106(10) 0.71327(12) 0.39638(6) 0.0203(3) Uani 1 1 d .
C00O C -0.22214(10) 0.08057(13) 0.22767(6) 0.0240(3) Uani 1 1 d .
H00O H -0.275479 0.140037 0.209564 0.029 Uiso 1 1 calc R
C00P C -0.06816(10) -0.09813(12) 0.27621(6) 0.0210(3) Uani 1 1 d .
H00P H -0.014493 -0.159344 0.292458 0.025 Uiso 1 1 calc R
C00Q C 0.34544(10) -0.10070(12) 0.48835(6) 0.0223(3) Uani 1 1 d .
H00Q H 0.397219 -0.052365 0.464174 0.027 Uiso 1 1 calc R
C00R C -0.13719(10) 0.12127(12) 0.27205(6) 0.0220(3) Uani 1 1 d .
H00R H -0.133576 0.208557 0.284679 0.026 Uiso 1 1 calc R
C00S C 0.30910(11) 0.96722(12) 0.27266(6) 0.0238(3) Uani 1 1 d .
H00S H 0.240786 0.991652 0.250069 0.029 Uiso 1 1 calc R
C00T C 0.15170(11) -0.15989(12) 0.51714(6) 0.0230(3) Uani 1 1 d .
H00T H 0.070792 -0.149806 0.511390 0.028 Uiso 1 1 calc R
C00U C 0.40628(12) 1.05172(12) 0.27402(6) 0.0262(3) Uani 1 1 d .
H00U H 0.401426 1.130962 0.252145 0.031 Uiso 1 1 calc R
C00V C 0.72482(11) 0.86416(13) 0.39105(6) 0.0251(3) Uani 1 1 d .
H00V H 0.756449 0.943788 0.378553 0.030 Uiso 1 1 calc R
C00W C 0.62802(10) 0.62509(13) 0.43340(6) 0.0233(3) Uani 1 1 d .
H00W H 0.595388 0.548295 0.448868 0.028 Uiso 1 1 calc R
C00X C 0.79314(11) 0.77410(14) 0.42489(6) 0.0275(3) Uani 1 1 d .
H00X H 0.872219 0.791978 0.433597 0.033 Uiso 1 1 calc R
C00Y C 0.38786(11) -0.18810(13) 0.53369(6) 0.0270(3) Uani 1 1 d .
H00Y H 0.468354 -0.200191 0.540376 0.032 Uiso 1 1 calc R
C00Z C 0.50898(11) 1.01937(12) 0.30725(6) 0.0249(3) Uani 1 1 d .
H00Z H 0.572846 1.076270 0.308208 0.030 Uiso 1 1 calc R
C010 C 0.74488(11) 0.65642(13) 0.44620(6) 0.0262(3) Uani 1 1 d .
H010 H 0.792295 0.598035 0.469444 0.031 Uiso 1 1 calc R
C011 C 0.06162(10) 0.48617(13) 0.40758(6) 0.0265(3) Uani 1 1 d .
H01A H 0.015854 0.499160 0.368668 0.040 Uiso 1 1 calc GR
H01B H 0.050423 0.559029 0.435783 0.040 Uiso 1 1 calc GR
H01C H 0.036892 0.407024 0.427976 0.040 Uiso 1 1 calc GR
C012 C 0.30828(12) -0.25748(14) 0.56903(7) 0.0316(3) Uani 1 1 d .
H012 H 0.337661 -0.315939 0.599720 0.038 Uiso 1 1 calc R

loop_
_atom_site_aniso_label
_atom_site_aniso_U_11
_atom_site_aniso_U_22
_atom_site_aniso_U_33
_atom_site_aniso_U_23
_atom_site_aniso_U_13
_atom_site_aniso_U_12
N001 0.0185(5) 0.0184(5) 0.0240(5) -0.0005(4) 0.0002(4) -0.0034(4)
N002 0.0236(5) 0.0246(6) 0.0222(5) -0.0015(4) 0.0001(4) -0.0033(4)
N003 0.0323(6) 0.0303(6) 0.0285(6) 0.0083(5) 0.0024(5) 0.0013(5)
C004 0.0207(6) 0.0196(6) 0.0180(6) -0.0004(5) -0.0016(4) -0.0038(5)
C005 0.0178(5) 0.0216(6) 0.0172(6) 0.0006(5) 0.0030(4) -0.0015(5)
C006 0.0204(6) 0.0187(6) 0.0194(6) -0.0010(5) 0.0027(4) -0.0010(5)
C007 0.0241(6) 0.0176(6) 0.0178(6) -0.0024(5) -0.0002(4) -0.0007(5)
C008 0.0222(6) 0.0230(6) 0.0194(6) -0.0049(5) 0.0047(5) -0.0030(5)
C009 0.0174(5) 0.0234(6) 0.0195(6) -0.0012(5) -0.0006(4) -0.0011(5)
C00A 0.0190(5) 0.0213(6) 0.0192(6) -0.0017(5) -0.0003(4) -0.0015(5)
C00B 0.0198(6) 0.0177(6) 0.0205(6) -0.0007(5) 0.0032(4) -0.0027(5)
C00C 0.0185(5) 0.0203(6) 0.0189(6) -0.0020(5) 0.0021(4) -0.0002(5)
C00D 0.0204(6) 0.0189(6) 0.0201(6) 0.0006(5) 0.0011(4) 0.0002(5)
C00E 0.0211(6) 0.0208(6) 0.0181(6) 0.0001(5) -0.0002(4) -0.0016(5)
C00F 0.0221(6) 0.0195(6) 0.0167(6) 0.0004(4) -0.0019(4) -0.0023(5)
C00G 0.0186(6) 0.0293(7) 0.0199(6) 0.0001(5) -0.0005(4) -0.0040(5)
C00H 0.0207(6) 0.0199(6) 0.0175(6) -0.0009(5) 0.0026(4) 0.0010(5)
C00I 0.0223(6) 0.0186(6) 0.0201(6) -0.0009(5) -0.0015(4) 0.0015(5)
C00J 0.0200(6) 0.0221(6) 0.0216(6) -0.0031(5) 0.0024(4) -0.0013(5)
C00K 0.0222(6) 0.0185(6) 0.0192(6) -0.0024(5) 0.0037(5) -0.0015(5)
C00L 0.0221(6) 0.0177(6) 0.0208(6) -0.0016(5) 0.0005(4) 0.0003(5)
C00M 0.0225(6) 0.0222(6) 0.0198(6) -0.0040(5) 0.0048(5) -0.0031(5)
C00N 0.0189(6) 0.0225(6) 0.0196(6) -0.0045(5) 0.0017(4) -0.0027(5)
C00O 0.0206(6) 0.0272(7) 0.0239(6) 0.0029(5) -0.0008(5) 0.0021(5)
C00P 0.0204(6) 0.0219(6) 0.0207(6) 0.0006(5) 0.0005(4) -0.0007(5)
C00Q 0.0237(6) 0.0224(6) 0.0208(6) -0.0008(5) 0.0012(5) -0.0022(5)
C00R 0.0218(6) 0.0194(6) 0.0250(6) 0.0001(5) 0.0008(5) -0.0005(5)
C00S 0.0255(6) 0.0244(6) 0.0216(6) -0.0028(5) 0.0011(5) 0.0027(5)
C00T 0.0230(6) 0.0234(6) 0.0225(6) 0.0009(5) 0.0007(5) -0.0008(5)
C00U 0.0370(7) 0.0190(6) 0.0228(6) 0.0011(5) 0.0041(5) 0.0002(5)
C00V 0.0243(6) 0.0290(7) 0.0224(6) -0.0052(5) 0.0046(5) -0.0085(5)
C00W 0.0241(6) 0.0243(6) 0.0214(6) -0.0025(5) 0.0004(5) -0.0028(5)
C00X 0.0197(6) 0.0397(8) 0.0231(6) -0.0052(6) -0.0001(5) -0.0071(5)
C00Y 0.0242(6) 0.0322(7) 0.0243(6) 0.0010(5) -0.0022(5) 0.0039(5)
C00Z 0.0283(6) 0.0220(6) 0.0247(6) -0.0030(5) 0.0074(5) -0.0057(5)
C010 0.0240(6) 0.0342(7) 0.0203(6) -0.0033(5) -0.0018(5) 0.0007(5)
C011 0.0222(6) 0.0238(6) 0.0338(7) -0.0013(5) 0.0046(5) -0.0022(5)
C012 0.0349(7) 0.0329(7) 0.0270(7) 0.0096(6) -0.0008(5) 0.0068(6)

loop_
_atom_type_symbol
_atom_type_description
_atom_type_scat_dispersion_real
_atom_type_scat_dispersion_imag
_atom_type_scat_source
C C 0.0181 0.0091 'International Tables Vol C Tables 4.2.6.8 and 6.1.1.4'
H H 0.0000 0.0000 'International Tables Vol C Tables 4.2.6.8 and 6.1.1.4'
N N 0.0311 0.0180 'International Tables Vol C Tables 4.2.6.8 and 6.1.1.4'

loop_
_geom_angle_atom_site_label_1
_geom_angle_atom_site_label_2
_geom_angle_atom_site_label_3
_geom_angle
C00K N001 C004 126.19(10)
C00N N001 C004 124.57(10)
C00N N001 C00K 108.13(9)
C00G N002 C00P 116.47(11)
C00T N003 C012 116.41(11)
C009 C004 N001 118.85(10)
C009 C004 C00L 119.72(11)
C00L C004 N001 121.43(11)
C00P C005 C00C 121.01(11)
C00R C005 C00C 122.41(11)
C00R C005 C00P 116.57(11)
C00A C006 C00D 118.94(11)
C00A C006 C00F 118.34(10)
C00D C006 C00F 122.63(11)
C00Q C007 C00H 120.72(11)
C00T C007 C00H 122.07(11)
C00T C007 C00Q 117.19(11)
C00N C008 C00M 106.92(10)
C00V C008 C00M 133.46(12)
C00V C008 C00N 119.57(12)
C00I C009 C004 119.48(11)
C00H C00A C006 121.55(11)
C00C C00B C00H 121.13(11)
C00B C00C C005 120.75(11)
C00B C00C C00D 119.02(11)
C00D C00C C005 120.19(11)
C006 C00D C00C 120.69(11)
C00F C00E C011 122.47(11)
C00L C00E C00F 118.68(10)
C00L C00E C011 118.84(11)
C00E C00F C006 123.80(10)
C00I C00F C006 117.05(10)
C00I C00F C00E 119.12(11)
N002 C00G C00O 123.76(11)
C00A C00H C007 119.67(10)
C00A C00H C00B 118.57(11)
C00B C00H C007 121.76(11)
C009 C00I C00F 121.57(11)
C00S C00J C00K 117.43(11)
N001 C00K C00M 108.90(10)
C00J C00K N001 129.29(11)
C00J C00K C00M 121.80(11)
C004 C00L C00E 121.34(11)
C00K C00M C008 106.99(11)
C00Z C00M C008 133.38(11)
C00Z C00M C00K 119.62(11)
N001 C00N C008 109.05(10)
C00W C00N N001 129.25(11)
C00W C00N C008 121.70(11)
C00G C00O C00R 118.74(11)
N002 C00P C005 124.73(11)
C00Y C00Q C007 119.56(12)
C00O C00R C005 119.70(12)
C00J C00S C00U 121.25(12)
N003 C00T C007 124.35(11)
C00Z C00U C00S 121.14(12)
C00X C00V C008 118.87(12)
C010 C00W C00N 117.44(12)
C00V C00X C010 120.89(11)
C00Q C00Y C012 118.59(12)
C00U C00Z C00M 118.75(11)
C00W C010 C00X 121.39(12)
N003 C012 C00Y 123.90(12)

loop_
_geom_bond_atom_site_label_1
_geom_bond_atom_site_label_2
_geom_bond_distance
N001 C004 1.4237(15)
N001 C00K 1.3999(16)
N001 C00N 1.3998(15)
N002 C00G 1.3386(16)
N002 C00P 1.3417(15)
N003 C00T 1.3425(16)
N003 C012 1.3443(17)
C004 C009 1.3879(17)
C004 C00L 1.3891(16)
C005 C00C 1.4835(16)
C005 C00P 1.3976(17)
C005 C00R 1.3937(17)
C006 C00A 1.3933(17)
C006 C00D 1.3940(16)
C006 C00F 1.4898(16)
C007 C00H 1.4825(16)
C007 C00Q 1.3962(17)
C007 C00T 1.3938(17)
C008 C00M 1.4447(18)
C008 C00N 1.4084(17)
C008 C00V 1.3951(17)
C009 C00I 1.3805(17)
C00A C00H 1.3920(17)
C00B C00C 1.3950(17)
C00B C00H 1.3960(16)
C00C C00D 1.4003(17)
C00E C00F 1.4038(17)
C00E C00L 1.3989(17)
C00E C011 1.5070(16)
C00F C00I 1.3985(16)
C00G C00O 1.3793(18)
C00J C00K 1.3936(17)
C00J C00S 1.3897(18)
C00K C00M 1.4104(17)
C00M C00Z 1.3986(18)
C00N C00W 1.3966(18)
C00O C00R 1.3811(17)
C00Q C00Y 1.3771(18)
C00S C00U 1.4019(18)
C00U C00Z 1.3794(19)
C00V C00X 1.3833(19)
C00W C010 1.3848(17)
C00X C010 1.3998(19)
C00Y C012 1.3820(19)
